data_7129146
loop_
_publ_author_name
'Hu, Fang-Peng'
'Zhang, Xue-Guo'
'Wang, Meng'
'Wang, He-Song'
'Huang, Guo-Sheng'

_publ_section_title
;
 Synthesis of oxazolidinones through ring-opening and annulation of
 vinylene carbonate with 2-pyrrolyl/indolylanilines under Rh(iii)
 catalysis
;
_journal_name_full 'Chemical Communications'
_journal_paper_doi 10.1039/D1CC05059A
_journal_year 2021
_chemical_formula_sum 'C17 H12 N2 O2'
_chemical_formula_weight 276.29
_space_group_crystal_system monoclinic
_space_group_IT_number 15
_space_group_name_Hall '-C 2yc'
_space_group_name_H-M_alt 'C 1 2/c 1'
_atom_sites_solution_hydrogens geom
_atom_sites_solution_primary direct
_atom_sites_solution_secondary difmap
_audit_creation_method SHELXL-2014/7
_audit_update_record
;
2021-08-27 deposited with the CCDC.	2021-10-19 downloaded from the CCDC.
;
_cell_angle_alpha 90
_cell_angle_beta 102.095(2)
_cell_angle_gamma 90
_cell_formula_units_Z 8
_cell_length_a 19.121(3)
_cell_length_b 10.8997(15)
_cell_length_c 12.7763(18)
_cell_measurement_reflns_used 3055
_cell_measurement_temperature 296(2)
_cell_measurement_theta_max 29.46
_cell_measurement_theta_min 2.57
_cell_volume 2603.6(7)
_computing_cell_refinement 'Bruker SMART'
_computing_data_collection 'Bruker SMART APEX II'
_computing_data_reduction 'Bruker SAINT'
_computing_molecular_graphics SHELXTL
_computing_publication_material SHELXTL
_computing_structure_refinement 'SHELXL-2014/7 (Sheldrick, 2014)'
_computing_structure_solution 'SHELXL-2014/7 (Sheldrick, 2014)'
_diffrn_ambient_temperature 296(2)
_diffrn_detector_area_resol_mean 'fine-focus sealed tube'
_diffrn_measured_fraction_theta_full 0.997
_diffrn_measured_fraction_theta_max 0.891
_diffrn_measurement_device_type 'Bruker APEX II area detector'
_diffrn_measurement_method '\w scan'
_diffrn_radiation_type MoK\a
_diffrn_radiation_wavelength 0.71073
_diffrn_reflns_av_R_equivalents 0.0276
_diffrn_reflns_av_unetI/netI 0.0354
_diffrn_reflns_Laue_measured_fraction_full 0.997
_diffrn_reflns_Laue_measured_fraction_max 0.891
_diffrn_reflns_limit_h_max 27
_diffrn_reflns_limit_h_min -18
_diffrn_reflns_limit_k_max 13
_diffrn_reflns_limit_k_min -15
_diffrn_reflns_limit_l_max 17
_diffrn_reflns_limit_l_min -15
_diffrn_reflns_number 8860
_diffrn_reflns_point_group_measured_fraction_full 0.997
_diffrn_reflns_point_group_measured_fraction_max 0.891
_diffrn_reflns_theta_full 25.242
_diffrn_reflns_theta_max 31.291
_diffrn_reflns_theta_min 2.163
_exptl_absorpt_coefficient_mu 0.094
_exptl_absorpt_correction_type multi-scan
_exptl_absorpt_process_details SADABS
_exptl_crystal_colour colorless
_exptl_crystal_density_diffrn 1.410
_exptl_crystal_description block
_exptl_crystal_F_000 1152
_exptl_crystal_size_max 0.300
_exptl_crystal_size_mid 0.200
_exptl_crystal_size_min 0.200
_exptl_transmission_factor_max 0.7462
_exptl_transmission_factor_min 0.6770
_refine_diff_density_max 0.191
_refine_diff_density_min -0.166
_refine_diff_density_rms 0.032
_refine_ls_extinction_coef 0.0217(12)
_refine_ls_extinction_expression Fc^*^=kFc[1+0.001xFc^2^\l^3^/sin(2\q)]^-1/4^
_refine_ls_extinction_method 'SHELXL-2014/7 (Sheldrick 2014'
_refine_ls_goodness_of_fit_ref 0.998
_refine_ls_hydrogen_treatment constr
_refine_ls_matrix_type full
_refine_ls_number_parameters 191
_refine_ls_number_reflns 3794
_refine_ls_number_restraints 0
_refine_ls_restrained_S_all 0.998
_refine_ls_R_factor_all 0.0695
_refine_ls_R_factor_gt 0.0447
_refine_ls_shift/su_max 0.000
_refine_ls_shift/su_mean 0.000
_refine_ls_structure_factor_coef Fsqd
_refine_ls_weighting_details 'w=1/[\s^2^(Fo^2^)+(0.0536P)^2^+0.9759P] where P=(Fo^2^+2Fc^2^)/3'
_refine_ls_weighting_scheme calc
_refine_ls_wR_factor_gt 0.1149
_refine_ls_wR_factor_ref 0.1297
_reflns_Friedel_coverage 0.000
_reflns_number_gt 2591
_reflns_number_total 3794
_reflns_threshold_expression 'I > 2\s(I)'
_cod_data_source_file d1cc05059a2.cif
_cod_data_source_block 1
_cod_depositor_comments
;
The following automatic conversions were performed:

data item '_exptl_absorpt_correction_type' value 'Multi-scan' was
changed to 'multi-scan' in accordance with the
/home/data/users/saulius/crontab/automatic-downloads/rss-feeds/RSC/lib/dictionaries/cif_core.dic
dictionary named 'cif_core.dic' version 2.4.2 last updated on
2011-04-26.

Automatic conversion script
Id: cif_fix_values 7556 2019-12-06 15:28:31Z antanas 
;
_cod_original_cell_volume 2603.6(6)
_cod_original_sg_symbol_H-M 'C 2/c'
_cod_database_code 7129146
_shelx_shelxl_version_number 2014/7
_shelx_space_group_comment
;
The symmetry employed for this shelxl refinement is uniquely defined
by the following loop, which should always be used as a source of
symmetry information in preference to the above space-group names.
They are only intended as comments.
;
_shelx_estimated_absorpt_t_min 0.972
_shelx_estimated_absorpt_t_max 0.981

loop_
_space_group_symop_operation_xyz
'x, y, z'
'-x, y, -z+1/2'
'x+1/2, y+1/2, z'
'-x+1/2, y+1/2, -z+1/2'
'-x, -y, -z'
'x, -y, z-1/2'
'-x+1/2, -y+1/2, -z'
'x+1/2, -y+1/2, z-1/2'

loop_
_atom_site_label
_atom_site_type_symbol
_atom_site_fract_x
_atom_site_fract_y
_atom_site_fract_z
_atom_site_U_iso_or_equiv
_atom_site_adp_type
_atom_site_occupancy
_atom_site_site_symmetry_order
_atom_site_calc_flag
_atom_site_refinement_flags_posn
_atom_site_refinement_flags_adp
_atom_site_refinement_flags_occupancy
_atom_site_disorder_assembly
_atom_site_disorder_group
C1 C 0.80000(7) 0.00669(13) 0.03519(10) 0.0474(3) Uani 1 1 d . . . . .
C2 C 0.75490(8) -0.05520(14) -0.04240(11) 0.0551(4) Uani 1 1 d . . . . .
H2 H 0.7672 -0.1185 -0.0840 0.066 Uiso 1 1 calc R U . . .
C3 C 0.68517(8) -0.00605(13) -0.04899(10) 0.0516(3) Uani 1 1 d . . . . .
C4 C 0.61836(9) -0.03254(17) -0.11456(12) 0.0659(4) Uani 1 1 d . . . . .
H4 H 0.6140 -0.0927 -0.1671 0.079 Uiso 1 1 calc R U . . .
C5 C 0.55951(9) 0.03187(19) -0.09982(14) 0.0731(5) Uani 1 1 d . . . . .
H5 H 0.5152 0.0159 -0.1438 0.088 Uiso 1 1 calc R U . . .
C6 C 0.56503(9) 0.11982(18) -0.02099(14) 0.0699(5) Uani 1 1 d . . . . .
H6 H 0.5240 0.1605 -0.0119 0.084 Uiso 1 1 calc R U . . .
C7 C 0.62950(8) 0.14917(14) 0.04467(12) 0.0572(4) Uani 1 1 d . . . . .
H7 H 0.6326 0.2081 0.0981 0.069 Uiso 1 1 calc R U . . .
C8 C 0.69008(7) 0.08725(12) 0.02814(10) 0.0458(3) Uani 1 1 d . . . . .
C9 C 0.79538(7) 0.17286(11) 0.16430(9) 0.0427(3) Uani 1 1 d . . . . .
C10 C 0.76465(8) 0.27989(12) 0.19217(11) 0.0519(3) Uani 1 1 d . . . . .
H10 H 0.7203 0.3053 0.1533 0.062 Uiso 1 1 calc R U . . .
C11 C 0.79997(9) 0.34880(13) 0.27784(12) 0.0599(4) Uani 1 1 d . . . . .
H11 H 0.7784 0.4194 0.2972 0.072 Uiso 1 1 calc R U . . .
C12 C 0.86626(9) 0.31512(15) 0.33497(12) 0.0604(4) Uani 1 1 d . . . . .
H12 H 0.8892 0.3620 0.3929 0.072 Uiso 1 1 calc R U . . .
C13 C 0.89841(8) 0.21136(15) 0.30575(11) 0.0563(4) Uani 1 1 d . . . . .
H13 H 0.9439 0.1892 0.3426 0.068 Uiso 1 1 calc R U . . .
C14 C 0.86307(7) 0.14001(12) 0.22148(10) 0.0460(3) Uani 1 1 d . . . . .
C15 C 0.90880(8) -0.06817(15) 0.25379(12) 0.0584(4) Uani 1 1 d . . . . .
C16 C 0.90895(10) -0.13150(18) 0.08390(13) 0.0773(5) Uani 1 1 d . . . . .
H16A H 0.8768 -0.1865 0.0371 0.093 Uiso 1 1 calc R U . . .
H16B H 0.9551 -0.1328 0.0637 0.093 Uiso 1 1 calc R U . . .
C17 C 0.87863(8) -0.00153(15) 0.07704(10) 0.0549(4) Uani 1 1 d . . . . .
H17 H 0.9042 0.0515 0.0358 0.066 Uiso 1 1 calc R U . . .
N1 N 0.76202(6) 0.09566(10) 0.07927(8) 0.0436(3) Uani 1 1 d . . . . .
N2 N 0.89515(6) 0.03264(11) 0.18994(9) 0.0503(3) Uani 1 1 d . . . . .
O1 O 0.91587(8) -0.16675(11) 0.19373(10) 0.0816(4) Uani 1 1 d . . . . .
O2 O 0.91513(7) -0.07312(12) 0.34927(9) 0.0758(4) Uani 1 1 d . . . . .

loop_
_atom_site_aniso_label
_atom_site_aniso_U_11
_atom_site_aniso_U_22
_atom_site_aniso_U_33
_atom_site_aniso_U_23
_atom_site_aniso_U_13
_atom_site_aniso_U_12
C1 0.0556(8) 0.0525(7) 0.0346(6) -0.0021(5) 0.0106(5) 0.0011(6)
C2 0.0695(10) 0.0551(8) 0.0404(7) -0.0071(6) 0.0104(6) -0.0007(7)
C3 0.0602(8) 0.0542(8) 0.0384(6) 0.0048(6) 0.0055(6) -0.0090(6)
C4 0.0746(11) 0.0748(11) 0.0439(8) 0.0004(7) 0.0026(7) -0.0208(9)
C5 0.0541(9) 0.0991(14) 0.0600(10) 0.0131(9) -0.0020(7) -0.0120(9)
C6 0.0536(9) 0.0845(12) 0.0684(10) 0.0134(9) 0.0056(7) 0.0028(8)
C7 0.0553(8) 0.0585(9) 0.0570(8) 0.0072(7) 0.0096(6) 0.0013(7)
C8 0.0513(7) 0.0470(7) 0.0382(6) 0.0078(5) 0.0070(5) -0.0043(6)
C9 0.0524(7) 0.0421(6) 0.0352(6) 0.0005(5) 0.0126(5) -0.0071(5)
C10 0.0629(9) 0.0437(7) 0.0495(7) 0.0015(6) 0.0129(6) 0.0000(6)
C11 0.0833(11) 0.0442(8) 0.0552(8) -0.0074(6) 0.0213(8) -0.0045(7)
C12 0.0760(10) 0.0580(9) 0.0474(8) -0.0124(7) 0.0136(7) -0.0169(8)
C13 0.0576(8) 0.0654(9) 0.0448(7) -0.0067(7) 0.0085(6) -0.0115(7)
C14 0.0507(7) 0.0513(7) 0.0378(6) -0.0026(5) 0.0135(5) -0.0055(6)
C15 0.0571(9) 0.0683(10) 0.0488(8) -0.0048(7) 0.0088(6) 0.0128(7)
C16 0.0744(11) 0.0989(14) 0.0549(9) -0.0216(9) 0.0050(8) 0.0308(10)
C17 0.0557(8) 0.0726(10) 0.0380(6) -0.0095(6) 0.0133(6) 0.0042(7)
N1 0.0486(6) 0.0443(6) 0.0377(5) -0.0016(4) 0.0087(4) -0.0013(4)
N2 0.0506(6) 0.0625(7) 0.0376(5) -0.0062(5) 0.0088(5) 0.0041(5)
O1 0.1033(10) 0.0747(8) 0.0617(7) -0.0107(6) 0.0057(6) 0.0355(7)
O2 0.0968(9) 0.0827(8) 0.0472(6) 0.0058(5) 0.0137(6) 0.0208(7)

loop_
_atom_type_symbol
_atom_type_description
_atom_type_scat_dispersion_real
_atom_type_scat_dispersion_imag
_atom_type_scat_source
C C 0.0033 0.0016 'International Tables Vol C Tables 4.2.6.8 and 6.1.1.4'
H H 0.0000 0.0000 'International Tables Vol C Tables 4.2.6.8 and 6.1.1.4'
N N 0.0061 0.0033 'International Tables Vol C Tables 4.2.6.8 and 6.1.1.4'
O O 0.0106 0.0060 'International Tables Vol C Tables 4.2.6.8 and 6.1.1.4'

loop_
_geom_angle_atom_site_label_1
_geom_angle_atom_site_label_2
_geom_angle_atom_site_label_3
_geom_angle
_geom_angle_site_symmetry_1
_geom_angle_site_symmetry_3
_geom_angle_publ_flag
C2 C1 N1 109.65(13) . . ?
C2 C1 C17 132.46(13) . . ?
N1 C1 C17 117.87(11) . . ?
C1 C2 C3 107.57(13) . . ?
C1 C2 H2 126.2 . . ?
C3 C2 H2 126.2 . . ?
C4 C3 C8 119.10(15) . . ?
C4 C3 C2 133.03(15) . . ?
C8 C3 C2 107.87(12) . . ?
C5 C4 C3 118.88(16) . . ?
C5 C4 H4 120.6 . . ?
C3 C4 H4 120.6 . . ?
C4 C5 C6 121.11(16) . . ?
C4 C5 H5 119.4 . . ?
C6 C5 H5 119.4 . . ?
C7 C6 C5 121.93(17) . . ?
C7 C6 H6 119.0 . . ?
C5 C6 H6 119.0 . . ?
C6 C7 C8 117.50(15) . . ?
C6 C7 H7 121.2 . . ?
C8 C7 H7 121.2 . . ?
C7 C8 N1 131.71(13) . . ?
C7 C8 C3 121.39(13) . . ?
N1 C8 C3 106.86(12) . . ?
C10 C9 C14 118.61(12) . . ?
C10 C9 N1 123.38(12) . . ?
C14 C9 N1 118.00(11) . . ?
C11 C10 C9 119.87(14) . . ?
C11 C10 H10 120.1 . . ?
C9 C10 H10 120.1 . . ?
C12 C11 C10 121.28(14) . . ?
C12 C11 H11 119.4 . . ?
C10 C11 H11 119.4 . . ?
C11 C12 C13 119.38(14) . . ?
C11 C12 H12 120.3 . . ?
C13 C12 H12 120.3 . . ?
C12 C13 C14 119.99(14) . . ?
C12 C13 H13 120.0 . . ?
C14 C13 H13 120.0 . . ?
C13 C14 C9 120.80(13) . . ?
C13 C14 N2 120.99(13) . . ?
C9 C14 N2 118.20(11) . . ?
O2 C15 O1 122.90(15) . . ?
O2 C15 N2 127.65(15) . . ?
O1 C15 N2 109.45(13) . . ?
O1 C16 C17 105.13(12) . . ?
O1 C16 H16A 110.7 . . ?
C17 C16 H16A 110.7 . . ?
O1 C16 H16B 110.7 . . ?
C17 C16 H16B 110.7 . . ?
H16A C16 H16B 108.8 . . ?
N2 C17 C1 109.43(11) . . ?
N2 C17 C16 100.33(12) . . ?
C1 C17 C16 114.78(14) . . ?
N2 C17 H17 110.6 . . ?
C1 C17 H17 110.6 . . ?
C16 C17 H17 110.6 . . ?
C8 N1 C1 108.04(10) . . ?
C8 N1 C9 129.73(11) . . ?
C1 N1 C9 122.17(11) . . ?
C15 N2 C14 122.41(11) . . ?
C15 N2 C17 111.17(12) . . ?
C14 N2 C17 118.34(11) . . ?
C15 O1 C16 110.18(13) . . ?

loop_
_geom_bond_atom_site_label_1
_geom_bond_atom_site_label_2
_geom_bond_distance
_geom_bond_site_symmetry_2
_geom_bond_publ_flag
C1 C2 1.3502(19) . ?
C1 N1 1.3988(17) . ?
C1 C17 1.489(2) . ?
C2 C3 1.423(2) . ?
C2 H2 0.9300 . ?
C3 C4 1.403(2) . ?
C3 C8 1.4054(19) . ?
C4 C5 1.372(3) . ?
C4 H4 0.9300 . ?
C5 C6 1.378(3) . ?
C5 H5 0.9300 . ?
C6 C7 1.376(2) . ?
C6 H6 0.9300 . ?
C7 C8 1.394(2) . ?
C7 H7 0.9300 . ?
C8 N1 1.3965(17) . ?
C9 C10 1.3859(19) . ?
C9 C14 1.3931(19) . ?
C9 N1 1.4159(16) . ?
C10 C11 1.381(2) . ?
C10 H10 0.9300 . ?
C11 C12 1.374(2) . ?
C11 H11 0.9300 . ?
C12 C13 1.376(2) . ?
C12 H12 0.9300 . ?
C13 C14 1.3840(19) . ?
C13 H13 0.9300 . ?
C14 N2 1.4183(17) . ?
C15 O2 1.2016(17) . ?
C15 O1 1.3435(18) . ?
C15 N2 1.361(2) . ?
C16 O1 1.434(2) . ?
C16 C17 1.526(2) . ?
C16 H16A 0.9700 . ?
C16 H16B 0.9700 . ?
C17 N2 1.4588(16) . ?
C17 H17 0.9800 . ?

loop_
_geom_torsion_atom_site_label_1
_geom_torsion_atom_site_label_2
_geom_torsion_atom_site_label_3
_geom_torsion_atom_site_label_4
_geom_torsion
_geom_torsion_site_symmetry_1
_geom_torsion_site_symmetry_2
_geom_torsion_site_symmetry_3
_geom_torsion_site_symmetry_4
_geom_torsion_publ_flag
N1 C1 C2 C3 -0.41(16) . . . . ?
C17 C1 C2 C3 -178.78(14) . . . . ?
C1 C2 C3 C4 179.13(15) . . . . ?
C1 C2 C3 C8 -0.37(16) . . . . ?
C8 C3 C4 C5 -1.3(2) . . . . ?
C2 C3 C4 C5 179.20(16) . . . . ?
C3 C4 C5 C6 -1.1(3) . . . . ?
C4 C5 C6 C7 1.5(3) . . . . ?
C5 C6 C7 C8 0.6(2) . . . . ?
C6 C7 C8 N1 179.58(14) . . . . ?
C6 C7 C8 C3 -3.1(2) . . . . ?
C4 C3 C8 C7 3.5(2) . . . . ?
C2 C3 C8 C7 -176.88(12) . . . . ?
C4 C3 C8 N1 -178.59(12) . . . . ?
C2 C3 C8 N1 1.00(14) . . . . ?
C14 C9 C10 C11 -2.55(19) . . . . ?
N1 C9 C10 C11 178.51(12) . . . . ?
C9 C10 C11 C12 1.7(2) . . . . ?
C10 C11 C12 C13 0.6(2) . . . . ?
C11 C12 C13 C14 -1.9(2) . . . . ?
C12 C13 C14 C9 1.0(2) . . . . ?
C12 C13 C14 N2 -179.99(12) . . . . ?
C10 C9 C14 C13 1.25(19) . . . . ?
N1 C9 C14 C13 -179.75(12) . . . . ?
C10 C9 C14 N2 -177.80(11) . . . . ?
N1 C9 C14 N2 1.19(17) . . . . ?
C2 C1 C17 N2 -149.82(15) . . . . ?
N1 C1 C17 N2 31.92(18) . . . . ?
C2 C1 C17 C16 -38.0(2) . . . . ?
N1 C1 C17 C16 143.77(13) . . . . ?
O1 C16 C17 N2 18.16(17) . . . . ?
O1 C16 C17 C1 -99.01(15) . . . . ?
C7 C8 N1 C1 176.33(14) . . . . ?
C3 C8 N1 C1 -1.24(13) . . . . ?
C7 C8 N1 C9 -0.9(2) . . . . ?
C3 C8 N1 C9 -178.49(12) . . . . ?
C2 C1 N1 C8 1.04(15) . . . . ?
C17 C1 N1 C8 179.68(12) . . . . ?
C2 C1 N1 C9 178.54(11) . . . . ?
C17 C1 N1 C9 -2.82(18) . . . . ?
C10 C9 N1 C8 -19.53(19) . . . . ?
C14 C9 N1 C8 161.53(12) . . . . ?
C10 C9 N1 C1 163.57(12) . . . . ?
C14 C9 N1 C1 -15.38(17) . . . . ?
O2 C15 N2 C14 -21.7(2) . . . . ?
O1 C15 N2 C14 159.35(13) . . . . ?
O2 C15 N2 C17 -169.78(16) . . . . ?
O1 C15 N2 C17 11.27(17) . . . . ?
C13 C14 N2 C15 66.41(18) . . . . ?
C9 C14 N2 C15 -114.54(15) . . . . ?
C13 C14 N2 C17 -147.65(13) . . . . ?
C9 C14 N2 C17 31.40(17) . . . . ?
C1 C17 N2 C15 102.88(15) . . . . ?
C16 C17 N2 C15 -18.19(16) . . . . ?
C1 C17 N2 C14 -46.65(17) . . . . ?
C16 C17 N2 C14 -167.72(13) . . . . ?
O2 C15 O1 C16 -177.16(16) . . . . ?
N2 C15 O1 C16 1.85(19) . . . . ?
C17 C16 O1 C15 -13.24(19) . . . . ?
